data_4336216
loop_
_publ_author_name
'Rui F. Munh\'a'
'Ryan A. Zarkesh'
'Alan F. Heyduk'

_publ_section_title
;
 Tuning the Electronic and Steric Parameters of a Redox-Active Tris(amido)
 Ligand
;
_journal_name_full 'Inorganic Chemistry'
_journal_page_first 11244
_journal_page_last 11255
_journal_paper_doi 10.1021/ic401496w
_journal_volume 52
_journal_year 2013
_chemical_formula_sum 'C34 H40 Cl2 N3 O3 Ta'
_chemical_formula_weight 790.54
_chemical_name_systematic
; 
 ? 
;
_space_group_IT_number 61
_symmetry_cell_setting orthorhombic
_symmetry_space_group_name_Hall '-P 2ac 2ab'
_symmetry_space_group_name_H-M 'P b c a'
_atom_sites_solution_hydrogens geom
_atom_sites_solution_primary direct
_atom_sites_solution_secondary difmap
_audit_creation_method SHELXL-97
_cell_angle_alpha 90.00
_cell_angle_beta 90.00
_cell_angle_gamma 90.00
_cell_formula_units_Z 8
_cell_length_a 15.8487(8)
_cell_length_b 15.9239(8)
_cell_length_c 25.9100(14)
_cell_measurement_reflns_used 9992
_cell_measurement_temperature 143(2)
_cell_measurement_theta_max 26.30
_cell_measurement_theta_min 2.40
_cell_volume 6539.0(6)
_computing_cell_refinement 'Bruker SAINT'
_computing_data_collection 'Bruker APEX2'
_computing_data_reduction 'Bruker SAINT'
_computing_molecular_graphics 'Bruker SHELXTL'
_computing_publication_material 'Bruker SHELXTL'
_computing_structure_refinement 'SHELXL-97 (Sheldrick, 2008)'
_computing_structure_solution 'SHELXS-97 (Sheldrick, 2008)'
_diffrn_ambient_temperature 143(2)
_diffrn_measured_fraction_theta_full 1.000
_diffrn_measured_fraction_theta_max 0.999
_diffrn_measurement_device_type 'Bruker APEX-II CCD'
_diffrn_measurement_method '\f and \w scans'
_diffrn_radiation_monochromator graphite
_diffrn_radiation_source 'fine-focus sealed tube'
_diffrn_radiation_type MoK\a
_diffrn_radiation_wavelength 0.71073
_diffrn_reflns_av_R_equivalents 0.0647
_diffrn_reflns_av_sigmaI/netI 0.0316
_diffrn_reflns_limit_h_max 19
_diffrn_reflns_limit_h_min -19
_diffrn_reflns_limit_k_max 19
_diffrn_reflns_limit_k_min -19
_diffrn_reflns_limit_l_max 32
_diffrn_reflns_limit_l_min -32
_diffrn_reflns_number 67516
_diffrn_reflns_theta_full 26.00
_diffrn_reflns_theta_max 26.41
_diffrn_reflns_theta_min 1.57
_exptl_absorpt_coefficient_mu 3.564
_exptl_absorpt_correction_T_max 0.7260
_exptl_absorpt_correction_T_min 0.4474
_exptl_absorpt_correction_type numerical
_exptl_absorpt_process_details 'BRUKER SADABS'
_exptl_crystal_colour red
_exptl_crystal_density_diffrn 1.606
_exptl_crystal_density_meas ?
_exptl_crystal_description block
_exptl_crystal_F_000 3168
_exptl_crystal_size_max 0.27
_exptl_crystal_size_mid 0.13
_exptl_crystal_size_min 0.10
_refine_diff_density_max 1.018
_refine_diff_density_min -0.658
_refine_diff_density_rms 0.097
_refine_ls_extinction_method none
_refine_ls_goodness_of_fit_ref 1.005
_refine_ls_hydrogen_treatment constr
_refine_ls_matrix_type full
_refine_ls_number_parameters 396
_refine_ls_number_reflns 6694
_refine_ls_number_restraints 0
_refine_ls_restrained_S_all 1.005
_refine_ls_R_factor_all 0.0468
_refine_ls_R_factor_gt 0.0263
_refine_ls_shift/su_max 0.005
_refine_ls_shift/su_mean 0.000
_refine_ls_structure_factor_coef Fsqd
_refine_ls_weighting_details 'calc w=1/[\s^2^(Fo^2^)+(0.0250P)^2^+5.9696P] where P=(Fo^2^+2Fc^2^)/3'
_refine_ls_weighting_scheme calc
_refine_ls_wR_factor_gt 0.0520
_refine_ls_wR_factor_ref 0.0584
_reflns_number_gt 4991
_reflns_number_total 6694
_reflns_threshold_expression >2sigma(I)
_cod_data_source_file ic401496w_si_002_7.cif
_cod_data_source_block afh375
_cod_depositor_comments
;
The following automatic conversions were performed:

'_exptl_crystal_density_meas' value 'not_measured' was changed to '?'
- the value is perceived as not measured.

Automatic conversion script
Id: cif_fix_values 3008 2015-01-20 13:52:24Z robertas 
;
_cod_database_code 4336216

loop_
_symmetry_equiv_pos_as_xyz
'x, y, z'
'-x+1/2, -y, z+1/2'
'-x, y+1/2, -z+1/2'
'x+1/2, -y+1/2, -z'
'-x, -y, -z'
'x-1/2, y, -z-1/2'
'x, -y-1/2, z-1/2'
'-x-1/2, y-1/2, z'

loop_
_atom_site_label
_atom_site_type_symbol
_atom_site_fract_x
_atom_site_fract_y
_atom_site_fract_z
_atom_site_U_iso_or_equiv
_atom_site_adp_type
_atom_site_occupancy
_atom_site_symmetry_multiplicity
_atom_site_calc_flag
_atom_site_refinement_flags
Ta1 Ta 0.184248(8) 0.190041(8) 0.724577(5) 0.01865(5) Uani 1 1 d .
Cl1 Cl 0.26699(5) 0.06583(5) 0.71981(4) 0.0280(2) Uani 1 1 d .
Cl2 Cl 0.06268(5) 0.10138(5) 0.72851(4) 0.0272(2) Uani 1 1 d .
O1 O 0.05323(17) 0.44497(16) 0.53585(10) 0.0310(6) Uani 1 1 d .
O2 O 0.05204(18) 0.40001(17) 0.93231(10) 0.0340(7) Uani 1 1 d .
O3 O 0.31048(14) 0.24978(14) 0.71793(9) 0.0243(6) Uani 1 1 d .
N1 N 0.11965(17) 0.30563(17) 0.72929(11) 0.0199(6) Uani 1 1 d .
N2 N 0.15953(17) 0.22634(18) 0.65195(11) 0.0203(7) Uani 1 1 d .
N3 N 0.17757(18) 0.21992(18) 0.79929(11) 0.0209(6) Uani 1 1 d .
C1 C 0.0996(2) 0.3490(2) 0.68333(13) 0.0190(8) Uani 1 1 d .
C2 C 0.1205(2) 0.3017(2) 0.63950(14) 0.0203(8) Uani 1 1 d .
C3 C 0.1050(2) 0.3300(2) 0.58938(14) 0.0214(8) Uani 1 1 d .
H3A H 0.1173 0.2956 0.5604 0.026 Uiso 1 1 calc R
C4 C 0.0711(2) 0.4095(2) 0.58300(14) 0.0243(8) Uani 1 1 d .
C5 C 0.0548(2) 0.4596(2) 0.62558(15) 0.0278(9) Uani 1 1 d .
H5A H 0.0338 0.5149 0.6207 0.033 Uiso 1 1 calc R
C6 C 0.0688(2) 0.4303(2) 0.67510(14) 0.0241(8) Uani 1 1 d .
H6A H 0.0573 0.4657 0.7038 0.029 Uiso 1 1 calc R
C7 C 0.0809(3) 0.4012(2) 0.49098(15) 0.0344(10) Uani 1 1 d .
H7A H 0.0671 0.4342 0.4602 0.052 Uiso 1 1 calc R
H7B H 0.0526 0.3466 0.4891 0.052 Uiso 1 1 calc R
H7C H 0.1421 0.3927 0.4928 0.052 Uiso 1 1 calc R
C8 C 0.1945(2) 0.1751(2) 0.61169(13) 0.0215(8) Uani 1 1 d .
C9 C 0.1674(2) 0.0930(2) 0.60505(14) 0.0256(9) Uani 1 1 d .
H9A H 0.1216 0.0724 0.6250 0.031 Uiso 1 1 calc R
C10 C 0.2065(2) 0.0407(2) 0.56951(15) 0.0306(9) Uani 1 1 d .
C11 C 0.2716(2) 0.0735(3) 0.54019(15) 0.0328(10) Uani 1 1 d .
H11A H 0.2991 0.0380 0.5160 0.039 Uiso 1 1 calc R
C12 C 0.2982(2) 0.1555(3) 0.54479(15) 0.0333(10) Uani 1 1 d .
C13 C 0.2601(2) 0.2064(2) 0.58123(15) 0.0278(9) Uani 1 1 d .
H13A H 0.2785 0.2628 0.5855 0.033 Uiso 1 1 calc R
C14 C 0.1792(3) -0.0496(3) 0.56389(18) 0.0510(13) Uani 1 1 d .
H14A H 0.1877 -0.0678 0.5281 0.077 Uiso 1 1 calc R
H14B H 0.1194 -0.0548 0.5729 0.077 Uiso 1 1 calc R
H14C H 0.2130 -0.0850 0.5870 0.077 Uiso 1 1 calc R
C15 C 0.3673(3) 0.1911(3) 0.5112(2) 0.0588(14) Uani 1 1 d .
H15A H 0.4050 0.2258 0.5323 0.088 Uiso 1 1 calc R
H15B H 0.3423 0.2256 0.4839 0.088 Uiso 1 1 calc R
H15C H 0.3995 0.1450 0.4957 0.088 Uiso 1 1 calc R
C16 C 0.0976(2) 0.3369(2) 0.77861(14) 0.0218(8) Uani 1 1 d .
C17 C 0.1324(2) 0.2884(2) 0.81815(14) 0.0214(8) Uani 1 1 d .
C18 C 0.1203(2) 0.3066(2) 0.87029(14) 0.0236(8) Uani 1 1 d .
H18A H 0.1461 0.2737 0.8964 0.028 Uiso 1 1 calc R
C19 C 0.0691(2) 0.3744(2) 0.88269(14) 0.0258(8) Uani 1 1 d .
C20 C 0.0312(2) 0.4213(2) 0.84438(15) 0.0295(9) Uani 1 1 d .
H20A H -0.0046 0.4667 0.8535 0.035 Uiso 1 1 calc R
C21 C 0.0447(2) 0.4029(2) 0.79273(15) 0.0268(9) Uani 1 1 d .
H21A H 0.0177 0.4354 0.7668 0.032 Uiso 1 1 calc R
C22 C 0.0840(3) 0.3507(3) 0.97291(15) 0.0364(10) Uani 1 1 d .
H22A H 0.0671 0.3753 1.0060 0.055 Uiso 1 1 calc R
H22B H 0.1457 0.3489 0.9708 0.055 Uiso 1 1 calc R
H22C H 0.0614 0.2936 0.9702 0.055 Uiso 1 1 calc R
C23 C 0.2199(2) 0.1647(2) 0.83521(14) 0.0221(8) Uani 1 1 d .
C24 C 0.2997(2) 0.1853(2) 0.85282(14) 0.0273(8) Uani 1 1 d .
H24A H 0.3248 0.2369 0.8427 0.033 Uiso 1 1 calc R
C25 C 0.3430(2) 0.1314(3) 0.88494(15) 0.0329(10) Uani 1 1 d .
C26 C 0.3048(3) 0.0564(3) 0.89937(14) 0.0343(10) Uani 1 1 d .
H26A H 0.3340 0.0193 0.9219 0.041 Uiso 1 1 calc R
C27 C 0.2246(3) 0.0339(2) 0.88174(15) 0.0305(9) Uani 1 1 d .
C28 C 0.1828(2) 0.0899(2) 0.84939(13) 0.0247(8) Uani 1 1 d .
H28A H 0.1280 0.0764 0.8369 0.030 Uiso 1 1 calc R
C29 C 0.4314(3) 0.1520(3) 0.90271(18) 0.0517(13) Uani 1 1 d .
H29A H 0.4482 0.1129 0.9300 0.078 Uiso 1 1 calc R
H29B H 0.4329 0.2096 0.9160 0.078 Uiso 1 1 calc R
H29C H 0.4705 0.1470 0.8736 0.078 Uiso 1 1 calc R
C30 C 0.1867(3) -0.0497(2) 0.89574(16) 0.0406(11) Uani 1 1 d .
H30A H 0.1362 -0.0595 0.8748 0.061 Uiso 1 1 calc R
H30B H 0.1714 -0.0497 0.9324 0.061 Uiso 1 1 calc R
H30C H 0.2280 -0.0943 0.8892 0.061 Uiso 1 1 calc R
C31 C 0.3173(2) 0.3414(2) 0.71207(15) 0.0300(9) Uani 1 1 d .
H31A H 0.2657 0.3632 0.6952 0.036 Uiso 1 1 calc R
H31B H 0.3660 0.3548 0.6897 0.036 Uiso 1 1 calc R
C32 C 0.3283(2) 0.3828(2) 0.76309(16) 0.0357(10) Uani 1 1 d .
H32A H 0.3364 0.4433 0.7581 0.054 Uiso 1 1 calc R
H32B H 0.3777 0.3592 0.7806 0.054 Uiso 1 1 calc R
H32C H 0.2779 0.3734 0.7843 0.054 Uiso 1 1 calc R
C33 C 0.3952(2) 0.2121(2) 0.72199(16) 0.0294(9) Uani 1 1 d .
H33A H 0.3923 0.1609 0.7435 0.035 Uiso 1 1 calc R
H33B H 0.4339 0.2523 0.7390 0.035 Uiso 1 1 calc R
C34 C 0.4292(2) 0.1900(3) 0.66952(16) 0.0375(10) Uani 1 1 d .
H34A H 0.4861 0.1667 0.6731 0.056 Uiso 1 1 calc R
H34B H 0.4313 0.2406 0.6480 0.056 Uiso 1 1 calc R
H34C H 0.3923 0.1483 0.6533 0.056 Uiso 1 1 calc R

loop_
_atom_site_aniso_label
_atom_site_aniso_U_11
_atom_site_aniso_U_22
_atom_site_aniso_U_33
_atom_site_aniso_U_23
_atom_site_aniso_U_13
_atom_site_aniso_U_12
Ta1 0.01912(7) 0.01517(7) 0.02165(8) 0.00079(6) -0.00045(7) 0.00292(6)
Cl1 0.0253(5) 0.0194(4) 0.0394(5) 0.0020(4) 0.0013(4) 0.0058(4)
Cl2 0.0245(4) 0.0259(5) 0.0312(5) 0.0001(4) 0.0015(4) -0.0015(4)
O1 0.0419(16) 0.0272(15) 0.0241(14) 0.0045(11) -0.0057(13) 0.0096(13)
O2 0.0426(17) 0.0350(16) 0.0245(15) -0.0040(12) 0.0055(13) 0.0053(13)
O3 0.0195(12) 0.0181(12) 0.0353(15) 0.0013(10) -0.0032(12) 0.0005(10)
N1 0.0179(14) 0.0179(14) 0.0238(16) 0.0007(14) -0.0028(12) 0.0027(12)
N2 0.0197(15) 0.0177(15) 0.0236(17) 0.0029(13) -0.0007(12) 0.0033(12)
N3 0.0224(16) 0.0204(15) 0.0200(15) 0.0009(12) -0.0028(13) 0.0031(13)
C1 0.0154(17) 0.0204(18) 0.021(2) 0.0008(15) -0.0014(14) 0.0001(14)
C2 0.0156(16) 0.0175(18) 0.028(2) -0.0013(16) -0.0026(14) 0.0008(14)
C3 0.0193(18) 0.021(2) 0.024(2) -0.0008(15) -0.0007(15) 0.0002(14)
C4 0.0232(19) 0.023(2) 0.027(2) 0.0026(16) -0.0050(17) -0.0003(15)
C5 0.029(2) 0.0194(19) 0.036(2) 0.0037(16) -0.0044(18) 0.0070(16)
C6 0.029(2) 0.0172(18) 0.026(2) -0.0040(16) -0.0006(17) 0.0043(16)
C7 0.042(3) 0.035(2) 0.026(2) 0.0031(18) -0.0029(19) 0.0041(19)
C8 0.0237(19) 0.0204(19) 0.0204(18) -0.0011(14) 0.0003(15) 0.0075(15)
C9 0.026(2) 0.023(2) 0.028(2) 0.0011(16) 0.0026(16) 0.0050(15)
C10 0.037(2) 0.027(2) 0.028(2) -0.0003(17) 0.0016(18) 0.0062(17)
C11 0.034(2) 0.034(2) 0.031(2) -0.0059(19) 0.0027(18) 0.0118(19)
C12 0.028(2) 0.041(2) 0.031(2) -0.0013(19) 0.0032(17) 0.0035(18)
C13 0.026(2) 0.024(2) 0.034(2) 0.0000(16) -0.0005(17) 0.0000(16)
C14 0.076(4) 0.027(2) 0.050(3) -0.012(2) 0.023(3) -0.001(2)
C15 0.046(3) 0.063(3) 0.068(4) -0.015(3) 0.029(3) -0.019(3)
C16 0.0225(18) 0.0202(18) 0.0228(19) -0.0046(16) -0.0001(16) -0.0012(14)
C17 0.0191(18) 0.0173(19) 0.028(2) -0.0004(15) -0.0010(16) -0.0008(14)
C18 0.0209(18) 0.026(2) 0.0235(19) 0.0022(17) -0.0021(15) 0.0000(16)
C19 0.029(2) 0.023(2) 0.025(2) -0.0055(16) 0.0049(17) -0.0038(16)
C20 0.028(2) 0.026(2) 0.035(2) -0.0002(18) 0.0055(17) 0.0081(17)
C21 0.030(2) 0.0203(19) 0.031(2) 0.0010(16) 0.0028(17) 0.0032(16)
C22 0.040(2) 0.044(3) 0.025(2) -0.0036(19) 0.0034(19) 0.001(2)
C23 0.0235(18) 0.0219(19) 0.021(2) -0.0014(15) -0.0004(16) 0.0073(15)
C24 0.024(2) 0.030(2) 0.028(2) -0.0037(18) 0.0012(15) 0.0002(17)
C25 0.029(2) 0.043(3) 0.027(2) -0.0056(19) -0.0055(17) 0.0102(18)
C26 0.040(2) 0.040(2) 0.023(2) 0.0029(17) -0.0058(18) 0.020(2)
C27 0.042(2) 0.028(2) 0.022(2) 0.0017(17) 0.0022(18) 0.0123(18)
C28 0.0255(19) 0.0251(19) 0.0236(19) 0.0023(15) 0.0003(17) 0.0016(17)
C29 0.033(3) 0.075(4) 0.047(3) -0.005(3) -0.014(2) 0.012(2)
C30 0.061(3) 0.029(2) 0.031(2) 0.0096(18) 0.003(2) 0.008(2)
C31 0.0257(19) 0.0204(18) 0.044(2) 0.0079(17) 0.0002(19) -0.0011(17)
C32 0.032(2) 0.027(2) 0.048(3) 0.0028(18) -0.0020(19) -0.0045(18)
C33 0.0163(17) 0.024(2) 0.048(3) -0.0001(19) -0.0020(18) 0.0047(14)
C34 0.026(2) 0.037(2) 0.049(3) 0.000(2) 0.0034(19) 0.0017(19)

loop_
_atom_type_symbol
_atom_type_description
_atom_type_scat_dispersion_real
_atom_type_scat_dispersion_imag
_atom_type_scat_source
C C 0.0033 0.0016 'International Tables Vol C Tables 4.2.6.8 and 6.1.1.4'
H H 0.0000 0.0000 'International Tables Vol C Tables 4.2.6.8 and 6.1.1.4'
N N 0.0061 0.0033 'International Tables Vol C Tables 4.2.6.8 and 6.1.1.4'
O O 0.0106 0.0060 'International Tables Vol C Tables 4.2.6.8 and 6.1.1.4'
Cl Cl 0.1484 0.1585 'International Tables Vol C Tables 4.2.6.8 and 6.1.1.4'
Ta Ta -0.7052 6.5227 'International Tables Vol C Tables 4.2.6.8 and 6.1.1.4'

loop_
_geom_angle_atom_site_label_1
_geom_angle_atom_site_label_2
_geom_angle_atom_site_label_3
_geom_angle
N3 Ta1 N2 146.12(12)
N3 Ta1 N1 73.15(11)
N2 Ta1 N1 73.04(11)
N3 Ta1 O3 91.20(10)
N2 Ta1 O3 88.85(10)
N1 Ta1 O3 93.90(10)
N3 Ta1 Cl1 106.14(8)
N2 Ta1 Cl1 107.38(8)
N1 Ta1 Cl1 175.53(8)
O3 Ta1 Cl1 81.69(6)
N3 Ta1 Cl2 93.25(9)
N2 Ta1 Cl2 93.02(8)
N1 Ta1 Cl2 96.99(8)
O3 Ta1 Cl2 169.03(6)
Cl1 Ta1 Cl2 87.44(3)
C4 O1 C7 117.4(3)
C19 O2 C22 117.6(3)
C31 O3 C33 110.1(3)
C31 O3 Ta1 119.9(2)
C33 O3 Ta1 129.8(2)
C1 N1 C16 122.3(3)
C1 N1 Ta1 119.1(2)
C16 N1 Ta1 118.6(2)
C2 N2 C8 119.7(3)
C2 N2 Ta1 123.6(2)
C8 N2 Ta1 116.2(2)
C17 N3 C23 119.3(3)
C17 N3 Ta1 123.6(2)
C23 N3 Ta1 117.1(2)
C6 C1 C2 117.1(3)
C6 C1 N1 131.2(3)
C2 C1 N1 111.6(3)
N2 C2 C3 125.0(3)
N2 C2 C1 112.4(3)
C3 C2 C1 122.6(3)
C4 C3 C2 118.3(3)
O1 C4 C3 124.2(3)
O1 C4 C5 115.6(3)
C3 C4 C5 120.2(3)
C6 C5 C4 121.0(3)
C5 C6 C1 120.6(3)
C9 C8 C13 119.8(3)
C9 C8 N2 120.4(3)
C13 C8 N2 119.6(3)
C8 C9 C10 120.7(4)
C11 C10 C9 118.0(4)
C11 C10 C14 121.3(4)
C9 C10 C14 120.6(4)
C12 C11 C10 122.5(4)
C11 C12 C13 118.8(4)
C11 C12 C15 121.8(4)
C13 C12 C15 119.4(4)
C12 C13 C8 120.1(4)
C21 C16 C17 117.5(3)
C21 C16 N1 130.6(3)
C17 C16 N1 111.7(3)
N3 C17 C18 125.0(3)
N3 C17 C16 112.3(3)
C18 C17 C16 122.7(3)
C19 C18 C17 117.8(3)
O2 C19 C20 115.2(3)
O2 C19 C18 124.2(3)
C20 C19 C18 120.6(3)
C19 C20 C21 120.9(3)
C20 C21 C16 120.4(4)
C28 C23 C24 120.5(3)
C28 C23 N3 119.9(3)
C24 C23 N3 119.5(3)
C25 C24 C23 120.5(4)
C24 C25 C26 118.7(4)
C24 C25 C29 120.7(4)
C26 C25 C29 120.6(4)
C25 C26 C27 121.9(4)
C28 C27 C26 117.8(4)
C28 C27 C30 121.5(4)
C26 C27 C30 120.7(4)
C23 C28 C27 120.7(4)
O3 C31 C32 110.9(3)
O3 C33 C34 110.9(3)

loop_
_geom_bond_atom_site_label_1
_geom_bond_atom_site_label_2
_geom_bond_distance
Ta1 N3 1.996(3)
Ta1 N2 2.007(3)
Ta1 N1 2.110(3)
Ta1 O3 2.222(2)
Ta1 Cl1 2.3763(9)
Ta1 Cl2 2.3907(9)
O1 C4 1.376(4)
O1 C7 1.425(4)
O2 C19 1.376(4)
O2 C22 1.407(5)
O3 C31 1.470(4)
O3 C33 1.475(4)
N1 C1 1.413(4)
N1 C16 1.415(4)
N2 C2 1.389(4)
N2 C8 1.436(4)
N3 C17 1.393(4)
N3 C23 1.445(4)
C1 C6 1.401(5)
C1 C2 1.402(5)
C2 C3 1.396(5)
C3 C4 1.384(5)
C4 C5 1.386(5)
C5 C6 1.383(5)
C8 C9 1.386(5)
C8 C13 1.397(5)
C9 C10 1.388(5)
C10 C11 1.385(5)
C10 C14 1.509(5)
C11 C12 1.378(6)
C12 C13 1.383(5)
C12 C15 1.510(6)
C16 C21 1.393(5)
C16 C17 1.397(5)
C17 C18 1.395(5)
C18 C19 1.388(5)
C19 C20 1.380(5)
C20 C21 1.386(5)
C23 C28 1.379(5)
C23 C24 1.384(5)
C24 C25 1.379(5)
C25 C26 1.391(6)
C25 C29 1.511(5)
C26 C27 1.397(6)
C27 C28 1.392(5)
C27 C30 1.504(5)
C31 C32 1.488(5)
C33 C34 1.504(5)
